data_4122528
loop_
_publ_author_name
'Zhao, Xiang'
'Wong, Matthew'
'Mao, Chengyu'
'Trieu, Thuong Xinh'
'Zhang, Jian'
'Feng, Pingyun'
'Bu, Xianhui'

_publ_section_title
;
 Size-selective crystallization of homochiral camphorate metal-organic
 frameworks for lanthanide separation.
;
_journal_issue 36
_journal_name_full 'Journal of the American Chemical Society'
_journal_page_first 12572
_journal_page_last 12575
_journal_paper_doi 10.1021/ja5067306
_journal_volume 136
_journal_year 2014
_chemical_absolute_configuration rm
_chemical_formula_moiety 'C12 H17 La0.259 O7 Pr0.741'
_chemical_formula_sum 'C12 H19 La0.259 O7 Pr0.741'
_chemical_formula_weight 413.64
_chemical_name_systematic
; 
 ? 
;
_space_group_IT_number 170
_symmetry_cell_setting hexagonal
_symmetry_space_group_name_Hall 'P 65'
_symmetry_space_group_name_H-M 'P 65'
_atom_sites_solution_hydrogens geom
_atom_sites_solution_primary direct
_atom_sites_solution_secondary difmap
_audit_creation_method SHELXL-97
_cell_angle_alpha 90.00
_cell_angle_beta 90.00
_cell_angle_gamma 120.00
_cell_formula_units_Z 6
_cell_length_a 10.9487(2)
_cell_length_b 10.9487(2)
_cell_length_c 21.4110(7)
_cell_measurement_temperature 296(2)
_cell_volume 2222.76(9)
_computing_structure_refinement 'SHELXL-97 (Sheldrick, 1997)'
_computing_structure_solution 'SHELXS-97 (Sheldrick, 1990)'
_diffrn_ambient_temperature 296(2)
_diffrn_measured_fraction_theta_full 0.960
_diffrn_measured_fraction_theta_max 0.960
_diffrn_radiation_monochromator graphite
_diffrn_radiation_source 'fine-focus sealed tube'
_diffrn_radiation_type MoK\a
_diffrn_radiation_wavelength 0.71073
_diffrn_reflns_av_R_equivalents 0.0616
_diffrn_reflns_av_sigmaI/netI 0.0633
_diffrn_reflns_limit_h_max 18
_diffrn_reflns_limit_h_min -15
_diffrn_reflns_limit_k_max 15
_diffrn_reflns_limit_k_min -18
_diffrn_reflns_limit_l_max 33
_diffrn_reflns_limit_l_min -36
_diffrn_reflns_number 29785
_diffrn_reflns_theta_full 37.36
_diffrn_reflns_theta_max 37.36
_diffrn_reflns_theta_min 2.15
_exptl_absorpt_coefficient_mu 3.179
_exptl_absorpt_correction_T_max 0.7473
_exptl_absorpt_correction_T_min 0.6013
_exptl_absorpt_correction_type multi-scan
_exptl_absorpt_process_details 'SADABS 2012/1'
_exptl_crystal_colour green
_exptl_crystal_density_diffrn 1.862
_exptl_crystal_density_method 'not measured'
_exptl_crystal_description prism
_exptl_crystal_F_000 1232
_exptl_crystal_size_max 0.052
_exptl_crystal_size_mid 0.050
_exptl_crystal_size_min 0.048
_refine_diff_density_max 2.667
_refine_diff_density_min -2.674
_refine_diff_density_rms 0.174
_refine_ls_abs_structure_details 'Flack H D (1983), Acta Cryst. A39, 876-881'
_refine_ls_abs_structure_Flack 0.00
_refine_ls_extinction_method none
_refine_ls_goodness_of_fit_ref 1.080
_refine_ls_hydrogen_treatment constr
_refine_ls_matrix_type full
_refine_ls_number_parameters 183
_refine_ls_number_reflns 7049
_refine_ls_number_restraints 14
_refine_ls_restrained_S_all 1.083
_refine_ls_R_factor_all 0.0578
_refine_ls_R_factor_gt 0.0489
_refine_ls_shift/su_max 0.004
_refine_ls_shift/su_mean 0.000
_refine_ls_structure_factor_coef Fsqd
_refine_ls_weighting_details 'calc w=1/[\s^2^(Fo^2^)+(0.0387P)^2^+5.2354P] where P=(Fo^2^+2Fc^2^)/3'
_refine_ls_weighting_scheme calc
_refine_ls_wR_factor_gt 0.1097
_refine_ls_wR_factor_ref 0.1145
_reflns_number_gt 6082
_reflns_number_total 7049
_reflns_threshold_expression >2sigma(I)
_cod_data_source_file ja5067306_si_002.cif
_cod_data_source_block CPM-25-LaPr
_cod_depositor_comments
;
The following automatic conversions were performed:

'_symmetry_cell_setting' value 'Hexagonal' changed to 'hexagonal'
according to
/home/saulius/struct/COD-crude-data--automatic-downloads/rss-feeds/ACS/lib/dictionaries/cif_core.dic
dictionary named 'cif_core.dic' version 2.4.2 from 2011-04-26.

Automatic conversion script
Id: cif_fix_values 2281 2013-09-26 08:29:07Z andrius 

 Adding full bibliography for 4122510--4122534.cif.
;
_cod_database_code 4122528

loop_
_symmetry_equiv_pos_as_xyz
'x, y, z'
'-y, x-y, z+2/3'
'-x+y, -x, z+1/3'
'-x, -y, z+1/2'
'y, -x+y, z+1/6'
'x-y, x, z+5/6'

loop_
_atom_site_label
_atom_site_type_symbol
_atom_site_fract_x
_atom_site_fract_y
_atom_site_fract_z
_atom_site_U_iso_or_equiv
_atom_site_adp_type
_atom_site_occupancy
_atom_site_symmetry_multiplicity
_atom_site_calc_flag
_atom_site_refinement_flags
Pr1 Pr 0.97258(2) 0.77341(2) 0.07130(2) 0.01838(5) Uani 0.741(4) 1 d P
La1 La 0.97258(2) 0.77341(2) 0.07130(2) 0.01838(5) Uani 0.259(4) 1 d P
C3 C 0.4870(6) 0.6276(6) 0.0555(3) 0.0289(11) Uani 1 1 d .
H3A H 0.4892 0.5661 0.0228 0.035 Uiso 1 1 calc R
O2 O 1.1599(4) 1.0292(5) 0.1089(2) 0.0342(10) Uani 1 1 d .
O1 O 0.9529(4) 0.9361(4) 0.15502(19) 0.0226(7) Uani 1 1 d .
C2 C 0.6301(6) 0.6933(6) 0.0883(3) 0.0261(9) Uani 1 1 d .
O4 O 0.7387(4) 0.7313(6) 0.0543(2) 0.0380(10) Uani 1 1 d .
C4 C 0.4707(6) 0.7447(7) 0.0213(3) 0.0309(11) Uani 1 1 d .
C1 C 1.0794(5) 1.0384(5) 0.1473(2) 0.0236(9) Uani 1 1 d .
O3 O 0.9285(6) 0.6341(6) -0.0210(3) 0.0476(13) Uani 1 1 d .
O5 O 1.1060(6) 0.7638(6) 0.1707(2) 0.0398(11) Uani 1 1 d .
C8 C 0.3060(6) 0.6691(7) 0.0133(3) 0.0293(10) Uani 1 1 d .
O6 O 0.8302(8) 0.5383(6) 0.1133(3) 0.070(2) Uani 1 1 d U
C5 C 0.5211(9) 0.8736(7) 0.0652(6) 0.065(3) Uani 1 1 d .
H5A H 0.5110 0.9457 0.0444 0.098 Uiso 1 1 calc R
H5B H 0.6183 0.9095 0.0758 0.098 Uiso 1 1 calc R
H5C H 0.4651 0.8453 0.1026 0.098 Uiso 1 1 calc R
C11 C 0.2623(7) 0.7770(8) -0.0024(4) 0.0426(18) Uani 1 1 d .
C7 C 0.2543(7) 0.5876(10) 0.0749(5) 0.0554(19) Uani 1 1 d .
H7A H 0.1606 0.5068 0.0695 0.067 Uiso 1 1 calc R
H7B H 0.2499 0.6479 0.1070 0.067 Uiso 1 1 calc R
C12 C 1.1272(8) 1.1711(6) 0.1849(3) 0.0374(14) Uani 1 1 d .
H12A H 1.2244 1.2096 0.1963 0.056 Uiso 1 1 calc R
H12B H 1.0707 1.1495 0.2219 0.056 Uiso 1 1 calc R
H12C H 1.1169 1.2388 0.1603 0.056 Uiso 1 1 calc R
O7 O 1.1973(6) 0.8078(8) 0.0376(5) 0.090(3) Uani 1 1 d U
C9 C 0.3602(8) 0.5372(9) 0.0949(4) 0.0490(18) Uani 1 1 d .
H9A H 0.3824 0.5533 0.1390 0.059 Uiso 1 1 calc R
H9B H 0.3224 0.4379 0.0858 0.059 Uiso 1 1 calc R
C6 C 0.5537(10) 0.7926(12) -0.0390(5) 0.064(3) Uani 1 1 d .
H6A H 0.5401 0.8643 -0.0580 0.096 Uiso 1 1 calc R
H6B H 0.5217 0.7139 -0.0669 0.096 Uiso 1 1 calc R
H6C H 0.6521 0.8301 -0.0302 0.096 Uiso 1 1 calc R
C10 C 0.2610(13) 0.5639(10) -0.0396(5) 0.064(3) Uani 1 1 d .
H10A H 0.1604 0.5174 -0.0444 0.096 Uiso 1 1 calc R
H10B H 0.2886 0.4952 -0.0305 0.096 Uiso 1 1 calc R
H10C H 0.3055 0.6122 -0.0776 0.096 Uiso 1 1 calc R

loop_
_atom_site_aniso_label
_atom_site_aniso_U_11
_atom_site_aniso_U_22
_atom_site_aniso_U_33
_atom_site_aniso_U_23
_atom_site_aniso_U_13
_atom_site_aniso_U_12
Pr1 0.01788(10) 0.01772(10) 0.02049(9) 0.00134(9) -0.00043(9) 0.00962(8)
La1 0.01788(10) 0.01772(10) 0.02049(9) 0.00134(9) -0.00043(9) 0.00962(8)
C3 0.024(2) 0.031(2) 0.028(2) 0.0126(19) -0.0071(18) 0.0108(19)
O2 0.0229(18) 0.034(2) 0.032(2) -0.0095(17) 0.0060(15) 0.0040(16)
O1 0.0186(16) 0.0198(14) 0.0278(16) 0.0020(14) 0.0047(13) 0.0083(12)
C2 0.025(2) 0.028(2) 0.026(2) -0.0013(17) -0.0081(17) 0.0129(19)
O4 0.0235(18) 0.051(3) 0.043(3) 0.001(2) -0.0057(16) 0.0210(19)
C4 0.022(2) 0.039(3) 0.032(3) 0.006(2) -0.0028(19) 0.016(2)
C1 0.022(2) 0.022(2) 0.021(2) -0.0015(16) 0.0025(16) 0.0061(18)
O3 0.057(3) 0.061(3) 0.029(2) -0.013(2) -0.005(2) 0.033(3)
O5 0.047(3) 0.068(3) 0.024(2) -0.0004(19) -0.0005(18) 0.043(3)
C8 0.019(2) 0.035(3) 0.034(3) -0.006(2) -0.0047(18) 0.013(2)
O6 0.070(4) 0.035(3) 0.065(4) 0.027(3) -0.025(3) -0.003(3)
C5 0.047(4) 0.032(3) 0.122(9) -0.030(4) -0.052(5) 0.023(3)
C11 0.030(3) 0.047(4) 0.064(5) -0.029(3) -0.022(3) 0.029(3)
C7 0.030(3) 0.064(5) 0.057(5) 0.004(4) 0.005(4) 0.013(3)
C12 0.042(3) 0.022(2) 0.037(3) -0.004(2) 0.012(3) 0.008(2)
O7 0.036(3) 0.065(4) 0.175(8) -0.050(5) 0.015(4) 0.029(3)
C9 0.032(3) 0.048(4) 0.052(4) 0.016(3) 0.012(3) 0.009(3)
C6 0.052(5) 0.095(7) 0.063(5) 0.051(5) 0.028(4) 0.051(5)
C10 0.095(8) 0.051(5) 0.058(6) -0.020(4) -0.018(5) 0.047(5)

loop_
_atom_type_symbol
_atom_type_description
_atom_type_scat_dispersion_real
_atom_type_scat_dispersion_imag
_atom_type_scat_source
C C 0.0033 0.0016 'International Tables Vol C Tables 4.2.6.8 and 6.1.1.4'
H H 0.0000 0.0000 'International Tables Vol C Tables 4.2.6.8 and 6.1.1.4'
O O 0.0106 0.0060 'International Tables Vol C Tables 4.2.6.8 and 6.1.1.4'
La La -0.2871 2.4523 'International Tables Vol C Tables 4.2.6.8 and 6.1.1.4'
Pr Pr -0.2180 2.8214 'International Tables Vol C Tables 4.2.6.8 and 6.1.1.4'

loop_
_geom_angle_atom_site_label_1
_geom_angle_atom_site_label_2
_geom_angle_atom_site_label_3
_geom_angle
_geom_angle_site_symmetry_1
_geom_angle_site_symmetry_3
O4 Pr1 O3 84.0(2) . .
O4 Pr1 O7 153.8(3) . .
O3 Pr1 O7 73.5(2) . .
O4 Pr1 O6 78.1(2) . .
O3 Pr1 O6 79.2(3) . .
O7 Pr1 O6 110.0(3) . .
O4 Pr1 O1 79.16(16) . 6_654
O3 Pr1 O1 79.24(18) . 6_654
O7 Pr1 O1 83.3(3) . 6_654
O6 Pr1 O1 149.97(18) . 6_654
O4 Pr1 O1 77.91(16) . .
O3 Pr1 O1 160.49(17) . .
O7 Pr1 O1 121.72(19) . .
O6 Pr1 O1 104.0(2) . .
O1 Pr1 O1 90.06(10) 6_654 .
O4 Pr1 O5 133.04(16) . .
O3 Pr1 O5 125.82(18) . .
O7 Pr1 O5 72.6(3) . .
O6 Pr1 O5 74.3(2) . .
O1 Pr1 O5 135.65(16) 6_654 .
O1 Pr1 O5 72.96(13) . .
O4 Pr1 O2 116.13(17) . .
O3 Pr1 O2 136.93(18) . .
O7 Pr1 O2 74.56(19) . .
O6 Pr1 O2 139.6(2) . .
O1 Pr1 O2 68.97(15) 6_654 .
O1 Pr1 O2 49.59(12) . .
O5 Pr1 O2 68.95(17) . .
O4 Pr1 C1 97.53(17) . .
O3 Pr1 C1 156.77(18) . .
O7 Pr1 C1 97.88(19) . .
O6 Pr1 C1 123.9(2) . .
O1 Pr1 C1 78.32(14) 6_654 .
O1 Pr1 C1 25.20(12) . .
O5 Pr1 C1 69.07(16) . .
O2 Pr1 C1 24.39(13) . .
C9 C3 C2 116.5(5) . .
C9 C3 C4 111.0(5) . .
C2 C3 C4 109.9(4) . .
C1 O2 Pr1 94.7(3) . .
C1 O1 La1 142.3(3) . 5_565
C1 O1 Pr1 142.3(3) . 5_565
La1 O1 Pr1 0.000(19) 5_565 5_565
C1 O1 Pr1 94.9(3) . .
La1 O1 Pr1 113.00(13) 5_565 .
Pr1 O1 Pr1 113.00(13) 5_565 .
O3 C2 O4 123.9(5) 5_565 .
O3 C2 C3 118.7(6) 5_565 .
O4 C2 C3 117.4(5) . .
C2 O4 Pr1 135.2(4) . .
C6 C4 C5 108.8(8) . .
C6 C4 C3 112.9(6) . .
C5 C4 C3 109.1(6) . .
C6 C4 C8 115.0(6) . .
C5 C4 C8 109.8(5) . .
C3 C4 C8 101.0(5) . .
O2 C1 O1 120.8(5) . .
O2 C1 C12 120.8(5) . .
O1 C1 C12 118.3(5) . .
O2 C1 Pr1 60.9(3) . .
O1 C1 Pr1 59.9(3) . .
C12 C1 Pr1 177.6(4) . .
C2 O3 Pr1 148.2(5) 6_654 .
C10 C8 C11 108.5(6) . .
C10 C8 C7 108.4(7) . .
C11 C8 C7 118.4(6) . .
C10 C8 C4 109.5(6) . .
C11 C8 C4 109.8(5) . .
C7 C8 C4 101.9(5) . .
C11 O6 Pr1 123.5(6) 5 .
O6 C11 O7 122.5(8) 6_554 1_455
O6 C11 C8 117.7(7) 6_554 .
O7 C11 C8 119.7(9) 1_455 .
C8 C7 C9 108.4(6) . .
C11 O7 Pr1 146.1(6) 1_655 .
C3 C9 C7 102.6(6) . .

loop_
_geom_bond_atom_site_label_1
_geom_bond_atom_site_label_2
_geom_bond_distance
_geom_bond_site_symmetry_2
Pr1 O4 2.392(4) .
Pr1 O3 2.393(5) .
Pr1 O7 2.406(5) .
Pr1 O6 2.419(5) .
Pr1 O1 2.510(4) 6_654
Pr1 O1 2.611(4) .
Pr1 O5 2.614(5) .
Pr1 O2 2.637(4) .
Pr1 C1 3.007(5) .
C3 C9 1.498(9) .
C3 C2 1.529(7) .
C3 C4 1.563(8) .
O2 C1 1.246(7) .
O1 C1 1.285(6) .
O1 La1 2.510(4) 5_565
O1 Pr1 2.510(4) 5_565
C2 O3 1.234(7) 5_565
C2 O4 1.274(7) .
C4 C6 1.512(10) .
C4 C5 1.550(11) .
C4 C8 1.572(8) .
C1 C12 1.508(8) .
O3 C2 1.234(7) 6_654
C8 C10 1.512(10) .
C8 C11 1.518(9) .
C8 C7 1.534(12) .
O6 C11 1.201(12) 5
C11 O6 1.201(12) 6_554
C11 O7 1.263(10) 1_455
C7 C9 1.572(12) .
O7 C11 1.263(10) 1_655
